data_7205447
loop_
_publ_author_name
'Peterson, Matthew L.'
'Stanton, Mary K.'
'Kelly, Ron C.'
'Staples, Richard'
'Cheng, Alan'

_publ_section_title
;
 Preparation, solid state characterization, and single crystal
 structure analysis of
 N-(4-(6-(4-(trifluoromethyl)phenyl)pyrimidin-4-yloxy)benzo[d]thiazol-2-yl)acetamide
 crystal forms
;
_journal_issue 4
_journal_name_full CrystEngComm
_journal_page_first 1170
_journal_paper_doi 10.1039/c0ce00544d
_journal_volume 13
_journal_year 2011
_chemical_formula_moiety '2(C20 H13 F3 N4 O2 S), C4 H6 O4'
_chemical_formula_sum 'C44 H32 F6 N8 O8 S2'
_chemical_formula_weight 978.90
_space_group_IT_number 2
_symmetry_cell_setting triclinic
_symmetry_Int_Tables_number 2
_symmetry_space_group_name_Hall '-P 1'
_symmetry_space_group_name_H-M 'P -1'
_atom_sites_solution_hydrogens geom
_atom_sites_solution_primary direct
_atom_sites_solution_secondary difmap
_audit_creation_method SHELXL-97
_cell_angle_alpha 112.0290(10)
_cell_angle_beta 90.006(2)
_cell_angle_gamma 112.2800(10)
_cell_formula_units_Z 2
_cell_length_a 11.3294(2)
_cell_length_b 13.7454(3)
_cell_length_c 15.9536(4)
_cell_measurement_reflns_used 389
_cell_measurement_temperature 173(2)
_cell_measurement_theta_max 22.34
_cell_measurement_theta_min 4.76
_cell_volume 2101.56(8)
_computing_cell_refinement 'APEX2 (BRUKER, V5-0, 2008)'
_computing_data_collection 'COSMO (BRUKER, V1.58, 2007)'
_computing_data_reduction 'SAINT (BRUKER, V7.56A, 2008)'
_computing_molecular_graphics 'SHELXTL (Sheldrick, Acta Cryst. A64 2008, 112-122)'
_computing_publication_material 'SHELXTL (Sheldrick, Acta Cryst. A64 2008, 112-122)'
_computing_structure_refinement 'SHELXL (Sheldrick, Acta Cryst. A64 2008, 112-122)'
_computing_structure_solution 'SHELXS (Sheldrick, Acta Cryst. A64 2008, 112-122)'
_diffrn_ambient_temperature 173(2)
_diffrn_detector_area_resol_mean 836.6
_diffrn_measured_fraction_theta_full 0.958
_diffrn_measured_fraction_theta_max 0.958
_diffrn_measurement_method '\w,and/f 0.5 deg'
_diffrn_radiation_monochromator graphite
_diffrn_radiation_probe x-ray
_diffrn_radiation_type CuK\a
_diffrn_radiation_wavelength 1.54178
_diffrn_reflns_av_R_equivalents 0.0458
_diffrn_reflns_av_sigmaI/netI 0.0431
_diffrn_reflns_limit_h_max 13
_diffrn_reflns_limit_h_min -13
_diffrn_reflns_limit_k_max 16
_diffrn_reflns_limit_k_min -16
_diffrn_reflns_limit_l_max 17
_diffrn_reflns_limit_l_min -19
_diffrn_reflns_number 24552
_diffrn_reflns_theta_full 67.87
_diffrn_reflns_theta_max 67.87
_diffrn_reflns_theta_min 3.03
_diffrn_source 'fine-focus sealed tube'
_exptl_absorpt_coefficient_mu 1.972
_exptl_absorpt_correction_T_max 0.7530
_exptl_absorpt_correction_T_min 0.6801
_exptl_absorpt_correction_type multi-scan
_exptl_absorpt_process_details SADABS
_exptl_crystal_colour colorless
_exptl_crystal_density_diffrn 1.547
_exptl_crystal_density_method 'not measured'
_exptl_crystal_description needle
_exptl_crystal_F_000 1004
_exptl_crystal_size_max 0.25
_exptl_crystal_size_mid 0.17
_exptl_crystal_size_min 0.10
_refine_diff_density_max 0.323
_refine_diff_density_min -0.321
_refine_diff_density_rms 0.060
_refine_ls_extinction_method none
_refine_ls_goodness_of_fit_ref 1.023
_refine_ls_hydrogen_treatment constr
_refine_ls_matrix_type full
_refine_ls_number_parameters 617
_refine_ls_number_reflns 7316
_refine_ls_number_restraints 0
_refine_ls_restrained_S_all 1.023
_refine_ls_R_factor_all 0.0637
_refine_ls_R_factor_gt 0.0472
_refine_ls_shift/su_max 0.001
_refine_ls_shift/su_mean 0.000
_refine_ls_structure_factor_coef Fsqd
_refine_ls_weighting_details 'calc w=1/[\s^2^(Fo^2^)+(0.0754P)^2^+0.5352P] where P=(Fo^2^+2Fc^2^)/3'
_refine_ls_weighting_scheme calc
_refine_ls_wR_factor_gt 0.1204
_refine_ls_wR_factor_ref 0.1309
_reflns_number_gt 5729
_reflns_number_total 7316
_reflns_threshold_expression >2sigma(I)
_cod_data_source_file C0CE00544D.TXT
_cod_data_source_block SCA_2
_cod_depositor_comments
;
The following automatic conversions were performed:
'_exptl_absorpt_correction_type' value 'Multi-scan' changed to
'multi-scan' according to
'/home/saulius/struct/CIF-dictionaries/cif_core.dic' dictionary named
'cif_core.dic' version 2.4.1 from 2010-06-29.

Automatic conversion script
Id: cif_fix_enum 1555 2011-01-17 13:19:09Z saulius 

2017-12-01
Z value and formula fixed to values more according to usual
chemical conventions.                 miguel
;
_cod_original_formula_sum 'C22 H16 F3 N4 O4 S'
_cod_original_formula_weight 489.45
_cod_original_formula_units_Z 4
_cod_database_code 7205447

loop_
_symmetry_equiv_pos_as_xyz
'x, y, z'
'-x, -y, -z'

loop_
_atom_site_label
_atom_site_type_symbol
_atom_site_fract_x
_atom_site_fract_y
_atom_site_fract_z
_atom_site_U_iso_or_equiv
_atom_site_adp_type
_atom_site_occupancy
_atom_site_symmetry_multiplicity
_atom_site_calc_flag
_atom_site_refinement_flags
_atom_site_disorder_assembly
_atom_site_disorder_group
S1A S 0.32926(6) 1.11701(5) 0.64883(4) 0.02899(16) Uani 1 1 d . . .
O1A O 0.18193(16) 0.89097(14) 0.31244(12) 0.0310(4) Uani 1 1 d . . .
O2A O 0.17445(18) 1.12521(16) 0.78030(13) 0.0408(5) Uani 1 1 d . . .
F1A F -0.52291(17) 0.3095(2) -0.11640(14) 0.0829(8) Uani 1 1 d . . .
F2A F -0.37138(18) 0.33101(18) -0.19401(12) 0.0601(5) Uani 1 1 d . . .
F3A F -0.4368(3) 0.18897(17) -0.15687(16) 0.0877(8) Uani 1 1 d . . .
N1A N 0.15471(19) 0.96327(16) 0.50495(14) 0.0270(5) Uani 1 1 d . . .
N2A N 0.07166(19) 0.98774(17) 0.64080(14) 0.0302(5) Uani 1 1 d . . .
H2A H -0.0025 0.9315 0.6089 0.036 Uiso 1 1 calc R . .
N3A N 0.19017(19) 0.73530(17) 0.33275(14) 0.0300(5) Uani 1 1 d . . .
N4A N 0.0431(2) 0.54440(18) 0.23157(15) 0.0339(5) Uani 1 1 d . . .
C1A C 0.2887(2) 0.96669(19) 0.38290(17) 0.0274(5) Uani 1 1 d . . .
C2A C 0.4085(2) 1.0133(2) 0.36028(19) 0.0320(6) Uani 1 1 d . . .
H2A1 H 0.4199 0.9887 0.2979 0.038 Uiso 1 1 calc R . .
C3A C 0.5133(2) 1.0970(2) 0.4292(2) 0.0341(6) Uani 1 1 d . . .
H3A H 0.5956 1.1285 0.4130 0.041 Uiso 1 1 calc R . .
C4A C 0.4996(2) 1.1344(2) 0.51985(19) 0.0307(6) Uani 1 1 d . . .
H4A H 0.5710 1.1913 0.5665 0.037 Uiso 1 1 calc R . .
C5A C 0.3777(2) 1.08647(19) 0.54123(17) 0.0270(5) Uani 1 1 d . . .
C6A C 0.2707(2) 1.00251(19) 0.47410(17) 0.0253(5) Uani 1 1 d . . .
C7A C 0.1726(2) 1.01484(19) 0.59315(17) 0.0275(5) Uani 1 1 d . . .
C8A C 0.0774(2) 1.0407(2) 0.73275(18) 0.0318(6) Uani 1 1 d . . .
C9A C -0.0394(3) 0.9886(2) 0.7709(2) 0.0392(6) Uani 1 1 d . . .
H9A1 H -0.0257 0.9374 0.7952 0.059 Uiso 1 1 calc R . .
H9A2 H -0.1152 0.9446 0.7222 0.059 Uiso 1 1 calc R . .
H9A3 H -0.0538 1.0498 0.8202 0.059 Uiso 1 1 calc R . .
C10A C 0.1365(2) 0.7764(2) 0.28907(17) 0.0271(5) Uani 1 1 d . . .
C11A C 0.0329(2) 0.7079(2) 0.21676(17) 0.0299(5) Uani 1 1 d . . .
H11A H -0.0048 0.7404 0.1874 0.036 Uiso 1 1 calc R . .
C12A C -0.0120(2) 0.5906(2) 0.18999(17) 0.0291(5) Uani 1 1 d . . .
C13A C 0.1391(2) 0.6195(2) 0.30048(19) 0.0336(6) Uani 1 1 d . . .
H13A H 0.1767 0.5880 0.3309 0.040 Uiso 1 1 calc R . .
C14A C -0.1200(2) 0.5109(2) 0.11253(18) 0.0308(6) Uani 1 1 d . . .
C15A C -0.2266(3) 0.5355(2) 0.10318(19) 0.0359(6) Uani 1 1 d . . .
H15A H -0.2328 0.6010 0.1489 0.043 Uiso 1 1 calc R . .
C16A C -0.3231(3) 0.4652(2) 0.02778(19) 0.0382(6) Uani 1 1 d . . .
H16A H -0.3962 0.4816 0.0220 0.046 Uiso 1 1 calc R . .
C17A C -0.3132(3) 0.3704(2) -0.03964(18) 0.0364(6) Uani 1 1 d . . .
C18A C -0.2095(3) 0.3442(2) -0.02992(19) 0.0392(7) Uani 1 1 d . . .
H18A H -0.2042 0.2781 -0.0755 0.047 Uiso 1 1 calc R . .
C19A C -0.1130(3) 0.4138(2) 0.04602(19) 0.0364(6) Uani 1 1 d . . .
H19A H -0.0419 0.3952 0.0527 0.044 Uiso 1 1 calc R . .
C20A C -0.4115(3) 0.2996(3) -0.1261(2) 0.0457(7) Uani 1 1 d . . .
S1B S 0.37695(6) 0.27686(5) 0.38190(4) 0.03020(16) Uani 1 1 d . . .
O1B O 0.81847(15) 0.52839(14) 0.54605(12) 0.0309(4) Uani 1 1 d . . .
O2B O 0.16621(16) 0.20608(15) 0.45507(13) 0.0352(4) Uani 1 1 d . . .
F1B F 1.2778(2) 1.11045(19) 1.11436(14) 0.0770(7) Uani 1 1 d . . .
F2B F 1.3367(3) 0.9856(2) 1.12035(16) 0.1058(10) Uani 1 1 d . . .
F3B F 1.4605(2) 1.1166(2) 1.08112(16) 0.1029(10) Uani 1 1 d . . .
N1B N 0.55223(18) 0.41012(16) 0.52860(14) 0.0252(4) Uani 1 1 d . . .
N2B N 0.34454(19) 0.33283(16) 0.56046(14) 0.0274(4) Uani 1 1 d . . .
H2B H 0.3760 0.3726 0.6193 0.033 Uiso 1 1 calc R . .
N3B N 1.0077(2) 0.63962(18) 0.50928(15) 0.0318(5) Uani 1 1 d . . .
N4B N 1.1766(2) 0.79107(18) 0.63081(15) 0.0327(5) Uani 1 1 d . . .
C1B C 0.7495(2) 0.46585(19) 0.45692(17) 0.0264(5) Uani 1 1 d . . .
C2B C 0.7981(2) 0.4535(2) 0.37636(18) 0.0304(6) Uani 1 1 d . . .
H2B1 H 0.8884 0.4912 0.3781 0.036 Uiso 1 1 calc R . .
C3B C 0.7158(3) 0.3858(2) 0.29201(18) 0.0341(6) Uani 1 1 d . . .
H3B H 0.7511 0.3790 0.2371 0.041 Uiso 1 1 calc R . .
C4B C 0.5846(3) 0.3285(2) 0.28644(18) 0.0344(6) Uani 1 1 d . . .
H4B H 0.5289 0.2827 0.2289 0.041 Uiso 1 1 calc R . .
C5B C 0.5371(2) 0.3403(2) 0.36776(18) 0.0298(5) Uani 1 1 d . . .
C6B C 0.6165(2) 0.40774(19) 0.45386(17) 0.0258(5) Uani 1 1 d . . .
C7B C 0.4287(2) 0.34499(19) 0.49949(17) 0.0257(5) Uani 1 1 d . . .
C8B C 0.2152(2) 0.2632(2) 0.53621(18) 0.0290(5) Uani 1 1 d . . .
C9B C 0.1410(2) 0.2652(2) 0.61336(19) 0.0331(6) Uani 1 1 d . . .
H9B1 H 0.1074 0.3245 0.6265 0.050 Uiso 1 1 calc R . .
H9B2 H 0.1980 0.2824 0.6679 0.050 Uiso 1 1 calc R . .
H9B3 H 0.0688 0.1900 0.5964 0.050 Uiso 1 1 calc R . .
C10B C 0.9394(2) 0.6152(2) 0.57113(17) 0.0264(5) Uani 1 1 d . . .
C11B C 0.9827(2) 0.6742(2) 0.66477(18) 0.0291(5) Uani 1 1 d . . .
H11B H 0.9309 0.6548 0.7077 0.035 Uiso 1 1 calc R . .
C12B C 1.1051(2) 0.7629(2) 0.69280(18) 0.0280(5) Uani 1 1 d . . .
C13B C 1.1235(2) 0.7278(2) 0.54377(19) 0.0333(6) Uani 1 1 d . . .
H13B H 1.1738 0.7473 0.5003 0.040 Uiso 1 1 calc R . .
C14B C 1.1653(2) 0.8335(2) 0.79052(18) 0.0299(5) Uani 1 1 d . . .
C15B C 1.1201(3) 0.7972(2) 0.85900(19) 0.0381(6) Uani 1 1 d . . .
H15B H 1.0500 0.7245 0.8433 0.046 Uiso 1 1 calc R . .
C16B C 1.1756(3) 0.8651(3) 0.9497(2) 0.0435(7) Uani 1 1 d . . .
H16B H 1.1429 0.8395 0.9960 0.052 Uiso 1 1 calc R . .
C17B C 1.2788(3) 0.9706(2) 0.9734(2) 0.0411(7) Uani 1 1 d . . .
C18B C 1.3251(3) 1.0072(2) 0.9056(2) 0.0458(7) Uani 1 1 d . . .
H18B H 1.3956 1.0797 0.9216 0.055 Uiso 1 1 calc R . .
C19B C 1.2698(3) 0.9390(2) 0.8149(2) 0.0414(7) Uani 1 1 d . . .
H19B H 1.3034 0.9645 0.7687 0.050 Uiso 1 1 calc R . .
C20B C 1.3384(3) 1.0442(3) 1.0711(2) 0.0556(9) Uani 1 1 d . . .
O3 O 0.46814(18) 0.45547(17) 0.74136(13) 0.0434(5) Uani 1 1 d . . .
O4 O 0.66421(17) 0.53860(16) 0.70982(13) 0.0378(4) Uani 1 1 d . . .
H4 H 0.6259 0.4993 0.6553 0.057 Uiso 1 1 calc R . .
O5 O 0.7517(2) 0.7644(2) 1.03770(14) 0.0523(6) Uani 1 1 d . . .
H5 H 0.7846 0.8023 1.0934 0.078 Uiso 1 1 calc R . .
O6 O 0.93370(18) 0.73741(17) 1.02837(13) 0.0417(5) Uani 1 1 d . . .
C21 C 0.5804(2) 0.5234(2) 0.76595(18) 0.0322(6) Uani 1 1 d . . .
C22 C 0.6349(3) 0.5994(2) 0.86568(18) 0.0380(6) Uani 1 1 d . . .
H22A H 0.5994 0.5531 0.9018 0.046 Uiso 1 1 calc R . .
H22B H 0.6034 0.6613 0.8846 0.046 Uiso 1 1 calc R . .
C23 C 0.7804(3) 0.6546(3) 0.89115(19) 0.0398(7) Uani 1 1 d . . .
H23A H 0.8131 0.5936 0.8681 0.048 Uiso 1 1 calc R . .
H23B H 0.8161 0.7066 0.8595 0.048 Uiso 1 1 calc R . .
C24 C 0.8308(3) 0.7223(2) 0.99243(19) 0.0346(6) Uani 1 1 d . . .

loop_
_atom_site_aniso_label
_atom_site_aniso_U_11
_atom_site_aniso_U_22
_atom_site_aniso_U_33
_atom_site_aniso_U_23
_atom_site_aniso_U_13
_atom_site_aniso_U_12
S1A 0.0245(3) 0.0271(3) 0.0246(4) 0.0041(2) -0.0026(2) 0.0060(2)
O1A 0.0323(9) 0.0282(9) 0.0260(10) 0.0079(7) -0.0021(7) 0.0087(7)
O2A 0.0358(10) 0.0442(11) 0.0260(11) 0.0038(8) 0.0028(8) 0.0101(9)
F1A 0.0307(10) 0.1232(19) 0.0429(13) 0.0001(11) -0.0036(8) 0.0118(11)
F2A 0.0528(11) 0.0785(13) 0.0318(11) 0.0206(9) 0.0014(8) 0.0112(10)
F3A 0.1058(19) 0.0415(11) 0.0652(16) 0.0041(10) -0.0394(13) -0.0040(11)
N1A 0.0252(10) 0.0256(10) 0.0231(12) 0.0056(9) -0.0005(8) 0.0073(8)
N2A 0.0248(10) 0.0306(10) 0.0259(13) 0.0063(9) 0.0015(8) 0.0069(9)
N3A 0.0283(11) 0.0318(11) 0.0270(12) 0.0106(9) 0.0029(8) 0.0105(9)
N4A 0.0346(12) 0.0310(11) 0.0305(13) 0.0099(9) 0.0013(9) 0.0102(9)
C1A 0.0298(13) 0.0224(11) 0.0251(14) 0.0058(10) -0.0013(10) 0.0097(10)
C2A 0.0346(14) 0.0341(13) 0.0301(15) 0.0144(11) 0.0082(10) 0.0155(11)
C3A 0.0270(13) 0.0328(13) 0.0445(18) 0.0183(12) 0.0088(11) 0.0117(11)
C4A 0.0244(12) 0.0247(12) 0.0379(16) 0.0101(11) -0.0011(10) 0.0073(10)
C5A 0.0280(12) 0.0234(11) 0.0276(14) 0.0088(10) -0.0002(10) 0.0099(10)
C6A 0.0226(11) 0.0237(11) 0.0277(14) 0.0096(10) 0.0008(9) 0.0082(9)
C7A 0.0242(12) 0.0218(11) 0.0300(16) 0.0070(10) -0.0012(10) 0.0062(9)
C8A 0.0319(13) 0.0346(13) 0.0274(16) 0.0092(11) 0.0036(10) 0.0152(11)
C9A 0.0388(15) 0.0435(15) 0.0331(17) 0.0130(12) 0.0100(11) 0.0171(13)
C10A 0.0262(12) 0.0301(12) 0.0215(14) 0.0080(10) 0.0061(9) 0.0105(10)
C11A 0.0291(13) 0.0340(13) 0.0253(15) 0.0110(10) 0.0028(10) 0.0126(10)
C12A 0.0273(12) 0.0327(12) 0.0250(15) 0.0107(10) 0.0077(10) 0.0111(10)
C13A 0.0324(13) 0.0333(13) 0.0355(16) 0.0146(11) 0.0024(11) 0.0131(11)
C14A 0.0296(13) 0.0301(12) 0.0276(15) 0.0119(11) 0.0068(10) 0.0066(10)
C15A 0.0334(14) 0.0375(14) 0.0271(16) 0.0052(11) 0.0028(10) 0.0124(11)
C16A 0.0271(13) 0.0474(16) 0.0335(17) 0.0125(12) 0.0038(11) 0.0123(12)
C17A 0.0329(14) 0.0366(14) 0.0249(15) 0.0108(11) 0.0045(10) 0.0008(11)
C18A 0.0427(16) 0.0311(13) 0.0302(16) 0.0047(11) 0.0073(11) 0.0087(12)
C19A 0.0343(14) 0.0339(13) 0.0348(17) 0.0106(11) 0.0062(11) 0.0111(11)
C20A 0.0404(16) 0.0454(16) 0.0294(18) 0.0088(13) 0.0009(12) 0.0014(13)
S1B 0.0245(3) 0.0300(3) 0.0260(4) 0.0065(2) -0.0019(2) 0.0057(2)
O1B 0.0220(8) 0.0346(9) 0.0265(10) 0.0097(7) 0.0015(7) 0.0044(7)
O2B 0.0251(9) 0.0376(10) 0.0309(11) 0.0084(8) 0.0005(7) 0.0062(8)
F1B 0.0941(17) 0.0740(14) 0.0423(13) -0.0006(10) 0.0139(11) 0.0374(13)
F2B 0.165(3) 0.0735(15) 0.0437(15) 0.0090(11) -0.0426(15) 0.0279(16)
F3B 0.0560(13) 0.115(2) 0.0463(15) -0.0167(12) -0.0067(10) -0.0096(13)
N1B 0.0224(10) 0.0241(9) 0.0243(12) 0.0069(8) -0.0002(8) 0.0075(8)
N2B 0.0250(10) 0.0268(10) 0.0234(12) 0.0062(8) -0.0008(8) 0.0076(8)
N3B 0.0280(11) 0.0342(11) 0.0294(13) 0.0127(9) 0.0031(9) 0.0092(9)
N4B 0.0287(11) 0.0336(11) 0.0310(13) 0.0136(10) 0.0036(9) 0.0076(9)
C1B 0.0258(12) 0.0248(11) 0.0239(14) 0.0057(10) -0.0008(9) 0.0097(10)
C2B 0.0269(12) 0.0299(12) 0.0318(15) 0.0103(10) 0.0046(10) 0.0113(10)
C3B 0.0394(15) 0.0335(13) 0.0257(15) 0.0076(11) 0.0067(11) 0.0154(12)
C4B 0.0359(14) 0.0337(13) 0.0241(15) 0.0061(11) 0.0011(10) 0.0101(11)
C5B 0.0275(12) 0.0260(12) 0.0296(15) 0.0074(10) -0.0010(10) 0.0085(10)
C6B 0.0279(12) 0.0219(11) 0.0268(14) 0.0080(10) 0.0037(10) 0.0113(10)
C7B 0.0270(12) 0.0211(11) 0.0282(15) 0.0091(10) 0.0027(9) 0.0098(9)
C8B 0.0242(12) 0.0258(11) 0.0348(16) 0.0111(11) 0.0017(10) 0.0093(10)
C9B 0.0256(12) 0.0355(13) 0.0366(16) 0.0159(11) 0.0047(10) 0.0096(11)
C10B 0.0212(11) 0.0270(12) 0.0281(15) 0.0084(10) 0.0012(9) 0.0095(9)
C11B 0.0254(12) 0.0317(12) 0.0283(15) 0.0123(11) 0.0051(10) 0.0096(10)
C12B 0.0250(12) 0.0281(12) 0.0296(15) 0.0115(10) 0.0031(10) 0.0094(10)
C13B 0.0307(13) 0.0329(13) 0.0297(16) 0.0136(11) 0.0051(10) 0.0054(11)
C14B 0.0243(12) 0.0293(12) 0.0316(15) 0.0092(11) 0.0022(10) 0.0095(10)
C15B 0.0309(14) 0.0366(14) 0.0318(17) 0.0098(12) 0.0007(11) 0.0025(11)
C16B 0.0387(15) 0.0488(17) 0.0313(17) 0.0145(13) 0.0044(12) 0.0077(13)
C17B 0.0390(15) 0.0390(15) 0.0338(17) 0.0056(12) -0.0003(12) 0.0133(12)
C18B 0.0425(16) 0.0315(14) 0.0415(19) 0.0069(12) -0.0024(13) 0.0006(12)
C19B 0.0384(15) 0.0359(14) 0.0375(18) 0.0133(12) 0.0026(12) 0.0043(12)
C20B 0.0526(19) 0.0509(18) 0.037(2) 0.0022(15) -0.0022(14) 0.0099(16)
O3 0.0316(10) 0.0531(12) 0.0298(12) 0.0119(9) -0.0002(8) 0.0062(9)
O4 0.0320(10) 0.0469(11) 0.0228(11) 0.0091(8) 0.0014(7) 0.0092(8)
O5 0.0425(12) 0.0728(15) 0.0263(12) -0.0020(10) -0.0010(8) 0.0299(11)
O6 0.0335(10) 0.0514(11) 0.0310(12) 0.0102(9) 0.0011(8) 0.0145(9)
C21 0.0324(14) 0.0361(13) 0.0284(15) 0.0122(11) 0.0035(10) 0.0150(11)
C22 0.0343(14) 0.0484(16) 0.0272(16) 0.0116(12) 0.0050(11) 0.0163(12)
C23 0.0335(14) 0.0497(16) 0.0278(16) 0.0084(12) 0.0055(11) 0.0158(12)
C24 0.0316(14) 0.0382(14) 0.0265(15) 0.0094(11) 0.0051(11) 0.0103(11)

loop_
_atom_type_symbol
_atom_type_description
_atom_type_scat_dispersion_real
_atom_type_scat_dispersion_imag
_atom_type_scat_source
C C 0.0181 0.0091 'International Tables Vol C Tables 4.2.6.8 and 6.1.1.4'
H H 0.0000 0.0000 'International Tables Vol C Tables 4.2.6.8 and 6.1.1.4'
N N 0.0311 0.0180 'International Tables Vol C Tables 4.2.6.8 and 6.1.1.4'
O O 0.0492 0.0322 'International Tables Vol C Tables 4.2.6.8 and 6.1.1.4'
F F 0.0727 0.0534 'International Tables Vol C Tables 4.2.6.8 and 6.1.1.4'
S S 0.3331 0.5567 'International Tables Vol C Tables 4.2.6.8 and 6.1.1.4'

loop_
_geom_angle_atom_site_label_1
_geom_angle_atom_site_label_2
_geom_angle_atom_site_label_3
_geom_angle
_geom_angle_site_symmetry_1
_geom_angle_site_symmetry_3
_geom_angle_publ_flag
C5A S1A C7A 88.05(12) . . ?
C10A O1A C1A 119.82(19) . . ?
C7A N1A C6A 109.3(2) . . ?
C8A N2A C7A 125.5(2) . . ?
C8A N2A H2A 117.3 . . ?
C7A N2A H2A 117.3 . . ?
C10A N3A C13A 114.6(2) . . ?
C13A N4A C12A 115.5(2) . . ?
C2A C1A C6A 120.5(2) . . ?
C2A C1A O1A 119.2(2) . . ?
C6A C1A O1A 120.0(2) . . ?
C1A C2A C3A 120.0(2) . . ?
C1A C2A H2A1 120.0 . . ?
C3A C2A H2A1 120.0 . . ?
C4A C3A C2A 121.3(2) . . ?
C4A C3A H3A 119.3 . . ?
C2A C3A H3A 119.3 . . ?
C3A C4A C5A 117.8(2) . . ?
C3A C4A H4A 121.1 . . ?
C5A C4A H4A 121.1 . . ?
C4A C5A C6A 122.5(2) . . ?
C4A C5A S1A 128.68(19) . . ?
C6A C5A S1A 108.86(18) . . ?
N1A C6A C1A 125.7(2) . . ?
N1A C6A C5A 116.4(2) . . ?
C1A C6A C5A 117.9(2) . . ?
N1A C7A N2A 120.4(2) . . ?
N1A C7A S1A 117.36(19) . . ?
N2A C7A S1A 122.18(19) . . ?
O2A C8A N2A 120.7(2) . . ?
O2A C8A C9A 123.2(2) . . ?
N2A C8A C9A 116.1(2) . . ?
C8A C9A H9A1 109.5 . . ?
C8A C9A H9A2 109.5 . . ?
H9A1 C9A H9A2 109.5 . . ?
C8A C9A H9A3 109.5 . . ?
H9A1 C9A H9A3 109.5 . . ?
H9A2 C9A H9A3 109.5 . . ?
N3A C10A O1A 120.5(2) . . ?
N3A C10A C11A 123.8(2) . . ?
O1A C10A C11A 115.7(2) . . ?
C12A C11A C10A 116.6(2) . . ?
C12A C11A H11A 121.7 . . ?
C10A C11A H11A 121.7 . . ?
N4A C12A C11A 121.6(2) . . ?
N4A C12A C14A 118.0(2) . . ?
C11A C12A C14A 120.4(2) . . ?
N4A C13A N3A 128.0(2) . . ?
N4A C13A H13A 116.0 . . ?
N3A C13A H13A 116.0 . . ?
C19A C14A C15A 119.4(2) . . ?
C19A C14A C12A 120.1(2) . . ?
C15A C14A C12A 120.4(2) . . ?
C16A C15A C14A 120.3(2) . . ?
C16A C15A H15A 119.9 . . ?
C14A C15A H15A 119.9 . . ?
C15A C16A C17A 119.9(3) . . ?
C15A C16A H16A 120.1 . . ?
C17A C16A H16A 120.1 . . ?
C18A C17A C16A 120.2(2) . . ?
C18A C17A C20A 119.5(3) . . ?
C16A C17A C20A 120.3(3) . . ?
C17A C18A C19A 120.2(2) . . ?
C17A C18A H18A 119.9 . . ?
C19A C18A H18A 119.9 . . ?
C18A C19A C14A 120.1(3) . . ?
C18A C19A H19A 120.0 . . ?
C14A C19A H19A 120.0 . . ?
F3A C20A F1A 107.3(3) . . ?
F3A C20A F2A 106.0(3) . . ?
F1A C20A F2A 105.5(3) . . ?
F3A C20A C17A 112.6(3) . . ?
F1A C20A C17A 113.1(3) . . ?
F2A C20A C17A 111.9(2) . . ?
C7B S1B C5B 88.40(12) . . ?
C10B O1B C1B 125.3(2) . . ?
C7B N1B C6B 109.6(2) . . ?
C8B N2B C7B 124.6(2) . . ?
C8B N2B H2B 117.7 . . ?
C7B N2B H2B 117.7 . . ?
C10B N3B C13B 114.7(2) . . ?
C13B N4B C12B 116.0(2) . . ?
C2B C1B O1B 127.5(2) . . ?
C2B C1B C6B 119.5(2) . . ?
O1B C1B C6B 113.0(2) . . ?
C1B C2B C3B 120.5(2) . . ?
C1B C2B H2B1 119.8 . . ?
C3B C2B H2B1 119.8 . . ?
C4B C3B C2B 121.6(3) . . ?
C4B C3B H3B 119.2 . . ?
C2B C3B H3B 119.2 . . ?
C3B C4B C5B 117.4(2) . . ?
C3B C4B H4B 121.3 . . ?
C5B C4B H4B 121.3 . . ?
C4B C5B C6B 122.7(2) . . ?
C4B C5B S1B 127.60(19) . . ?
C6B C5B S1B 109.67(19) . . ?
N1B C6B C5B 115.0(2) . . ?
N1B C6B C1B 126.7(2) . . ?
C5B C6B C1B 118.3(2) . . ?
N1B C7B N2B 120.7(2) . . ?
N1B C7B S1B 117.30(19) . . ?
N2B C7B S1B 121.99(17) . . ?
O2B C8B N2B 120.4(2) . . ?
O2B C8B C9B 123.8(2) . . ?
N2B C8B C9B 115.8(2) . . ?
C8B C9B H9B1 109.5 . . ?
C8B C9B H9B2 109.5 . . ?
H9B1 C9B H9B2 109.5 . . ?
C8B C9B H9B3 109.5 . . ?
H9B1 C9B H9B3 109.5 . . ?
H9B2 C9B H9B3 109.5 . . ?
N3B C10B O1B 121.2(2) . . ?
N3B C10B C11B 123.6(2) . . ?
O1B C10B C11B 115.1(2) . . ?
C12B C11B C10B 116.8(2) . . ?
C12B C11B H11B 121.6 . . ?
C10B C11B H11B 121.6 . . ?
N4B C12B C11B 120.9(2) . . ?
N4B C12B C14B 115.9(2) . . ?
C11B C12B C14B 123.2(2) . . ?
N4B C13B N3B 128.0(2) . . ?
N4B C13B H13B 116.0 . . ?
N3B C13B H13B 116.0 . . ?
C15B C14B C19B 118.6(3) . . ?
C15B C14B C12B 121.8(2) . . ?
C19B C14B C12B 119.7(2) . . ?
C16B C15B C14B 120.9(3) . . ?
C16B C15B H15B 119.5 . . ?
C14B C15B H15B 119.5 . . ?
C15B C16B C17B 120.1(3) . . ?
C15B C16B H16B 120.0 . . ?
C17B C16B H16B 120.0 . . ?
C18B C17B C16B 119.5(3) . . ?
C18B C17B C20B 120.3(3) . . ?
C16B C17B C20B 120.2(3) . . ?
C17B C18B C19B 120.4(3) . . ?
C17B C18B H18B 119.8 . . ?
C19B C18B H18B 119.8 . . ?
C18B C19B C14B 120.5(3) . . ?
C18B C19B H19B 119.7 . . ?
C14B C19B H19B 119.7 . . ?
F2B C20B F3B 107.2(3) . . ?
F2B C20B F1B 104.6(3) . . ?
F3B C20B F1B 105.1(3) . . ?
F2B C20B C17B 113.7(3) . . ?
F3B C20B C17B 112.7(3) . . ?
F1B C20B C17B 112.8(3) . . ?
C21 O4 H4 109.5 . . ?
C24 O5 H5 109.5 . . ?
O3 C21 O4 124.2(2) . . ?
O3 C21 C22 121.5(2) . . ?
O4 C21 C22 114.3(2) . . ?
C21 C22 C23 116.5(2) . . ?
C21 C22 H22A 108.2 . . ?
C23 C22 H22A 108.2 . . ?
C21 C22 H22B 108.2 . . ?
C23 C22 H22B 108.2 . . ?
H22A C22 H22B 107.3 . . ?
C24 C23 C22 114.8(2) . . ?
C24 C23 H23A 108.6 . . ?
C22 C23 H23A 108.6 . . ?
C24 C23 H23B 108.6 . . ?
C22 C23 H23B 108.6 . . ?
H23A C23 H23B 107.5 . . ?
O6 C24 O5 123.4(3) . . ?
O6 C24 C23 123.5(2) . . ?
O5 C24 C23 113.1(2) . . ?

loop_
_geom_bond_atom_site_label_1
_geom_bond_atom_site_label_2
_geom_bond_distance
_geom_bond_site_symmetry_2
_geom_bond_publ_flag
S1A C5A 1.749(3) . ?
S1A C7A 1.757(2) . ?
O1A C10A 1.353(3) . ?
O1A C1A 1.406(3) . ?
O2A C8A 1.227(3) . ?
F1A C20A 1.323(4) . ?
F2A C20A 1.331(4) . ?
F3A C20A 1.321(4) . ?
N1A C7A 1.291(3) . ?
N1A C6A 1.386(3) . ?
N2A C8A 1.360(3) . ?
N2A C7A 1.383(3) . ?
N2A H2A 0.8800 . ?
N3A C10A 1.315(3) . ?
N3A C13A 1.349(3) . ?
N4A C13A 1.325(3) . ?
N4A C12A 1.359(3) . ?
C1A C2A 1.378(4) . ?
C1A C6A 1.393(4) . ?
C2A C3A 1.399(4) . ?
C2A H2A1 0.9500 . ?
C3A C4A 1.372(4) . ?
C3A H3A 0.9500 . ?
C4A C5A 1.391(4) . ?
C4A H4A 0.9500 . ?
C5A C6A 1.401(3) . ?
C8A C9A 1.497(4) . ?
C9A H9A1 0.9800 . ?
C9A H9A2 0.9800 . ?
C9A H9A3 0.9800 . ?
C10A C11A 1.393(3) . ?
C11A C12A 1.380(4) . ?
C11A H11A 0.9500 . ?
C12A C14A 1.481(3) . ?
C13A H13A 0.9500 . ?
C14A C19A 1.390(4) . ?
C14A C15A 1.393(4) . ?
C15A C16A 1.380(4) . ?
C15A H15A 0.9500 . ?
C16A C17A 1.387(4) . ?
C16A H16A 0.9500 . ?
C17A C18A 1.379(4) . ?
C17A C20A 1.503(4) . ?
C18A C19A 1.384(4) . ?
C18A H18A 0.9500 . ?
C19A H19A 0.9500 . ?
S1B C7B 1.734(3) . ?
S1B C5B 1.747(3) . ?
O1B C10B 1.365(3) . ?
O1B C1B 1.395(3) . ?
O2B C8B 1.228(3) . ?
F1B C20B 1.334(4) . ?
F2B C20B 1.314(4) . ?
F3B C20B 1.329(4) . ?
N1B C7B 1.309(3) . ?
N1B C6B 1.394(3) . ?
N2B C8B 1.368(3) . ?
N2B C7B 1.373(3) . ?
N2B H2B 0.8800 . ?
N3B C10B 1.318(3) . ?
N3B C13B 1.337(3) . ?
N4B C13B 1.320(3) . ?
N4B C12B 1.355(3) . ?
C1B C2B 1.375(4) . ?
C1B C6B 1.403(3) . ?
C2B C3B 1.396(4) . ?
C2B H2B1 0.9500 . ?
C3B C4B 1.378(4) . ?
C3B H3B 0.9500 . ?
C4B C5B 1.381(4) . ?
C4B H4B 0.9500 . ?
C5B C6B 1.403(3) . ?
C8B C9B 1.488(4) . ?
C9B H9B1 0.9800 . ?
C9B H9B2 0.9800 . ?
C9B H9B3 0.9800 . ?
C10B C11B 1.385(4) . ?
C11B C12B 1.385(3) . ?
C11B H11B 0.9500 . ?
C12B C14B 1.483(4) . ?
C13B H13B 0.9500 . ?
C14B C15B 1.385(4) . ?
C14B C19B 1.390(4) . ?
C15B C16B 1.379(4) . ?
C15B H15B 0.9500 . ?
C16B C17B 1.384(4) . ?
C16B H16B 0.9500 . ?
C17B C18B 1.380(4) . ?
C17B C20B 1.486(4) . ?
C18B C19B 1.380(4) . ?
C18B H18B 0.9500 . ?
C19B H19B 0.9500 . ?
O3 C21 1.211(3) . ?
O4 C21 1.318(3) . ?
O4 H4 0.8400 . ?
O5 C24 1.319(3) . ?
O5 H5 0.8400 . ?
O6 C24 1.207(3) . ?
C21 C22 1.506(4) . ?
C22 C23 1.509(4) . ?
C22 H22A 0.9900 . ?
C22 H22B 0.9900 . ?
C23 C24 1.507(4) . ?
C23 H23A 0.9900 . ?
C23 H23B 0.9900 . ?

loop_
_geom_hbond_atom_site_label_D
_geom_hbond_atom_site_label_H
_geom_hbond_atom_site_label_A
_geom_hbond_distance_DH
_geom_hbond_distance_HA
_geom_hbond_distance_DA
_geom_hbond_angle_DHA
_geom_hbond_site_symmetry_A
O4 H4 N1B 0.84 1.91 2.749(3) 175.3 .
O5 H5 O2A 0.84 1.85 2.677(3) 169.2 2_677
N2B H2B O3 0.88 1.90 2.773(3) 171.0 .
N2A H2A O2B 0.88 1.99 2.863(3) 173.1 2_566

loop_
_geom_torsion_atom_site_label_1
_geom_torsion_atom_site_label_2
_geom_torsion_atom_site_label_3
_geom_torsion_atom_site_label_4
_geom_torsion
_geom_torsion_site_symmetry_1
_geom_torsion_site_symmetry_2
_geom_torsion_site_symmetry_3
_geom_torsion_site_symmetry_4
_geom_torsion_publ_flag
C10A O1A C1A C2A 102.7(3) . . . . ?
C10A O1A C1A C6A -83.6(3) . . . . ?
C6A C1A C2A C3A 0.3(4) . . . . ?
O1A C1A C2A C3A 174.0(2) . . . . ?
C1A C2A C3A C4A -0.2(4) . . . . ?
C2A C3A C4A C5A 0.0(4) . . . . ?
C3A C4A C5A C6A 0.0(4) . . . . ?
C3A C4A C5A S1A -179.16(19) . . . . ?
C7A S1A C5A C4A 179.5(2) . . . . ?
C7A S1A C5A C6A 0.20(18) . . . . ?
C7A N1A C6A C1A -179.7(2) . . . . ?
C7A N1A C6A C5A -0.5(3) . . . . ?
C2A C1A C6A N1A 179.0(2) . . . . ?
O1A C1A C6A N1A 5.3(4) . . . . ?
C2A C1A C6A C5A -0.2(3) . . . . ?
O1A C1A C6A C5A -173.9(2) . . . . ?
C4A C5A C6A N1A -179.2(2) . . . . ?
S1A C5A C6A N1A 0.1(3) . . . . ?
C4A C5A C6A C1A 0.1(3) . . . . ?
S1A C5A C6A C1A 179.40(18) . . . . ?
C6A N1A C7A N2A -178.0(2) . . . . ?
C6A N1A C7A S1A 0.7(3) . . . . ?
C8A N2A C7A N1A -176.1(2) . . . . ?
C8A N2A C7A S1A 5.2(3) . . . . ?
C5A S1A C7A N1A -0.6(2) . . . . ?
C5A S1A C7A N2A 178.1(2) . . . . ?
C7A N2A C8A O2A 5.5(4) . . . . ?
C7A N2A C8A C9A -173.6(2) . . . . ?
C13A N3A C10A O1A -177.5(2) . . . . ?
C13A N3A C10A C11A 1.7(4) . . . . ?
C1A O1A C10A N3A 1.0(3) . . . . ?
C1A O1A C10A C11A -178.2(2) . . . . ?
N3A C10A C11A C12A -1.3(4) . . . . ?
O1A C10A C11A C12A 177.9(2) . . . . ?
C13A N4A C12A C11A 1.9(4) . . . . ?
C13A N4A C12A C14A -179.9(2) . . . . ?
C10A C11A C12A N4A -0.6(4) . . . . ?
C10A C11A C12A C14A -178.8(2) . . . . ?
C12A N4A C13A N3A -1.5(4) . . . . ?
C10A N3A C13A N4A -0.2(4) . . . . ?
N4A C12A C14A C19A -43.1(4) . . . . ?
C11A C12A C14A C19A 135.1(3) . . . . ?
N4A C12A C14A C15A 140.1(3) . . . . ?
C11A C12A C14A C15A -41.7(4) . . . . ?
C19A C14A C15A C16A -1.1(4) . . . . ?
C12A C14A C15A C16A 175.7(3) . . . . ?
C14A C15A C16A C17A -0.8(4) . . . . ?
C15A C16A C17A C18A 2.2(4) . . . . ?
C15A C16A C17A C20A -174.4(3) . . . . ?
C16A C17A C18A C19A -1.6(4) . . . . ?
C20A C17A C18A C19A 175.0(3) . . . . ?
C17A C18A C19A C14A -0.4(4) . . . . ?
C15A C14A C19A C18A 1.8(4) . . . . ?
C12A C14A C19A C18A -175.1(3) . . . . ?
C18A C17A C20A F3A 38.8(4) . . . . ?
C16A C17A C20A F3A -144.6(3) . . . . ?
C18A C17A C20A F1A 160.6(3) . . . . ?
C16A C17A C20A F1A -22.7(4) . . . . ?
C18A C17A C20A F2A -80.5(4) . . . . ?
C16A C17A C20A F2A 96.2(3) . . . . ?
C10B O1B C1B C2B 20.7(4) . . . . ?
C10B O1B C1B C6B -161.7(2) . . . . ?
O1B C1B C2B C3B 178.9(2) . . . . ?
C6B C1B C2B C3B 1.4(4) . . . . ?
C1B C2B C3B C4B -0.7(4) . . . . ?
C2B C3B C4B C5B -0.2(4) . . . . ?
C3B C4B C5B C6B 0.3(4) . . . . ?
C3B C4B C5B S1B -179.0(2) . . . . ?
C7B S1B C5B C4B 179.6(2) . . . . ?
C7B S1B C5B C6B 0.22(18) . . . . ?
C7B N1B C6B C5B 1.0(3) . . . . ?
C7B N1B C6B C1B -179.6(2) . . . . ?
C4B C5B C6B N1B 179.8(2) . . . . ?
S1B C5B C6B N1B -0.7(3) . . . . ?
C4B C5B C6B C1B 0.4(4) . . . . ?
S1B C5B C6B C1B 179.80(17) . . . . ?
C2B C1B C6B N1B 179.3(2) . . . . ?
O1B C1B C6B N1B 1.6(3) . . . . ?
C2B C1B C6B C5B -1.3(3) . . . . ?
O1B C1B C6B C5B -179.0(2) . . . . ?
C6B N1B C7B N2B 179.8(2) . . . . ?
C6B N1B C7B S1B -0.8(3) . . . . ?
C8B N2B C7B N1B -177.3(2) . . . . ?
C8B N2B C7B S1B 3.3(3) . . . . ?
C5B S1B C7B N1B 0.38(19) . . . . ?
C5B S1B C7B N2B 179.8(2) . . . . ?
C7B N2B C8B O2B -0.2(4) . . . . ?
C7B N2B C8B C9B -178.5(2) . . . . ?
C13B N3B C10B O1B 179.1(2) . . . . ?
C13B N3B C10B C11B -0.7(4) . . . . ?
C1B O1B C10B N3B -7.2(3) . . . . ?
C1B O1B C10B C11B 172.6(2) . . . . ?
N3B C10B C11B C12B -0.3(4) . . . . ?
O1B C10B C11B C12B 179.9(2) . . . . ?
C13B N4B C12B C11B -1.4(4) . . . . ?
C13B N4B C12B C14B 179.6(2) . . . . ?
C10B C11B C12B N4B 1.4(4) . . . . ?
C10B C11B C12B C14B -179.6(2) . . . . ?
C12B N4B C13B N3B 0.3(4) . . . . ?
C10B N3B C13B N4B 0.7(4) . . . . ?
N4B C12B C14B C15B -163.0(2) . . . . ?
C11B C12B C14B C15B 18.0(4) . . . . ?
N4B C12B C14B C19B 17.0(3) . . . . ?
C11B C12B C14B C19B -162.0(3) . . . . ?
C19B C14B C15B C16B 1.4(4) . . . . ?
C12B C14B C15B C16B -178.6(3) . . . . ?
C14B C15B C16B C17B -0.7(5) . . . . ?
C15B C16B C17B C18B 0.2(5) . . . . ?
C15B C16B C17B C20B 179.7(3) . . . . ?
C16B C17B C18B C19B -0.4(5) . . . . ?
C20B C17B C18B C19B -179.9(3) . . . . ?
C17B C18B C19B C14B 1.0(5) . . . . ?
C15B C14B C19B C18B -1.5(4) . . . . ?
C12B C14B C19B C18B 178.5(3) . . . . ?
C18B C17B C20B F2B -147.3(3) . . . . ?
C16B C17B C20B F2B 33.2(5) . . . . ?
C18B C17B C20B F3B -25.0(5) . . . . ?
C16B C17B C20B F3B 155.5(3) . . . . ?
C18B C17B C20B F1B 93.9(4) . . . . ?
C16B C17B C20B F1B -85.6(4) . . . . ?
O3 C21 C22 C23 163.0(3) . . . . ?
O4 C21 C22 C23 -17.7(4) . . . . ?
C21 C22 C23 C24 -175.3(2) . . . . ?
C22 C23 C24 O6 153.0(3) . . . . ?
C22 C23 C24 O5 -27.6(4) . . . . ?
